data_4518968
loop_
_publ_author_name
'Hao, Wei'
'Bay, Katherine L.'
'Harris, Caleb F.'
'King, Daniel S.'
'Guzei, Ilia A.'
'Aristov, Michael M.'
'Zhuang, Zhe'
'Plata, R. Erik'
'Hill, David E.'
'Houk, K. N.'
'Berry, John F.'
'Yu, Jin-Quan'
'Blackmond, Donna G.'

_publ_section_title
;
 Probing Catalyst Speciation in Pd-MPAAM-Catalyzed Enantioselective
 C(sp3)--H Arylation: Catalyst Improvement via Destabilization of
 Off-Cycle Species
;
_journal_name_full 'ACS Catalysis'
_journal_page_first 11040
_journal_page_last 11048
_journal_paper_doi 10.1021/acscatal.1c02805
_journal_year 2021
_chemical_absolute_configuration rmad
_chemical_formula_moiety 'C24 H32 N2 O2 Pd S2'
_chemical_formula_sum 'C24 H32 N2 O2 Pd S2'
_chemical_formula_weight 551.03
_space_group_crystal_system orthorhombic
_space_group_IT_number 19
_space_group_name_Hall 'P 2ac 2ab'
_space_group_name_H-M_alt 'P 21 21 21'
_atom_sites_solution_hydrogens geom
_atom_sites_solution_primary dual
_audit_creation_date 2018-09-11
_audit_creation_method
;
Olex2 1.2-beta
(compiled 2018.05.29 svn.r3508 for OlexSys, GUI svn.r5506)
;
_cell_angle_alpha 90
_cell_angle_beta 90
_cell_angle_gamma 90
_cell_formula_units_Z 4
_cell_length_a 11.017(5)
_cell_length_b 14.127(4)
_cell_length_c 16.002(6)
_cell_measurement_reflns_used 8517
_cell_measurement_temperature 100(2)
_cell_measurement_theta_max 26.922
_cell_measurement_theta_min 2.244
_cell_volume 2490.5(16)
_computing_cell_refinement 'SAINT+ Ver. 2018.1-0. (Bruker-AXS, 2018)'
_computing_data_collection 'APEX3 Ver. 2018.1-0. (Bruker-AXS, 2018)'
_computing_data_reduction 'SAINT+ Ver. 2018.1-0. (Bruker-AXS, 2018)'
_computing_molecular_graphics 'OLEX2 (Dolomanov et al., 2009)'
_computing_publication_material 'OLEX2 (Dolomanov et al., 2009)'
_computing_structure_refinement 'XL (Sheldrick, 2015b)'
_computing_structure_solution 'XT (Sheldrick, 2015a)'
_diffrn_ambient_temperature 100.02
_diffrn_detector 'charge-coupled device (CCD) area detector'
_diffrn_detector_area_resol_mean 7.9
_diffrn_detector_type 'Bruker APEX II'
_diffrn_measured_fraction_theta_full 1.000
_diffrn_measured_fraction_theta_max 0.999
_diffrn_measurement_device 'three-circle diffractometer'
_diffrn_measurement_device_type 'Bruker APEX II Quazar'
_diffrn_measurement_method '0.5\ \w and 0.5\ \f scans'
_diffrn_radiation_collimation 'focusing mirrors'
_diffrn_radiation_detector 'Bruker APEX II'
_diffrn_radiation_monochromator 'mirror optics'
_diffrn_radiation_probe x-ray
_diffrn_radiation_type MoK\a
_diffrn_radiation_wavelength 0.71073
_diffrn_reflns_av_R_equivalents 0.0573
_diffrn_reflns_av_unetI/netI 0.0359
_diffrn_reflns_Laue_measured_fraction_full 1.000
_diffrn_reflns_Laue_measured_fraction_max 0.999
_diffrn_reflns_limit_h_max 14
_diffrn_reflns_limit_h_min -14
_diffrn_reflns_limit_k_max 18
_diffrn_reflns_limit_k_min -17
_diffrn_reflns_limit_l_max 20
_diffrn_reflns_limit_l_min -20
_diffrn_reflns_number 38356
_diffrn_reflns_point_group_measured_fraction_full 1.000
_diffrn_reflns_point_group_measured_fraction_max 0.999
_diffrn_reflns_theta_full 25.000
_diffrn_reflns_theta_max 27.493
_diffrn_reflns_theta_min 1.923
_diffrn_source 'microfocus sealed X-ray tube'
_diffrn_source_type 'Incoatec I\ms'
_diffrn_standards_number 0
_exptl_absorpt_coefficient_mu 0.935
_exptl_absorpt_correction_T_max 0.9094
_exptl_absorpt_correction_T_min 0.8603
_exptl_absorpt_correction_type multi-scan
_exptl_absorpt_process_details
'SADABS-2016/2 (Bruker,2016/2) was used for absorption correction. wR2(int) was 0.1071 before and 0.0551 after correction. The Ratio of minimum to maximum transmission is 0.9460. The \l/2 correction factor is Not present.'
_exptl_crystal_colour yellow
_exptl_crystal_colour_primary yellow
_exptl_crystal_density_diffrn 1.470
_exptl_crystal_density_method 'not measured'
_exptl_crystal_description plate
_exptl_crystal_F_000 1136
_exptl_crystal_size_max 0.115
_exptl_crystal_size_mid 0.07
_exptl_crystal_size_min 0.01
_refine_diff_density_max 0.344
_refine_diff_density_min -0.332
_refine_diff_density_rms 0.064
_refine_ls_abs_structure_details
;
 Flack x determined using 2251 quotients [(I+)-(I-)]/[(I+)+(I-)]
 (Parsons, Flack and Wagner, Acta Cryst. B69 (2013) 249-259).
;
_refine_ls_abs_structure_Flack -0.018(12)
_refine_ls_extinction_method none
_refine_ls_goodness_of_fit_ref 1.018
_refine_ls_hydrogen_treatment constr
_refine_ls_matrix_type full
_refine_ls_number_parameters 279
_refine_ls_number_reflns 5717
_refine_ls_number_restraints 30
_refine_ls_restrained_S_all 1.024
_refine_ls_R_factor_all 0.0293
_refine_ls_R_factor_gt 0.0252
_refine_ls_shift/su_max 0.001
_refine_ls_shift/su_mean 0.000
_refine_ls_structure_factor_coef Fsqd
_refine_ls_weighting_details 'w=1/[\s^2^(Fo^2^)+(0.0202P)^2^+0.9949P] where P=(Fo^2^+2Fc^2^)/3'
_refine_ls_weighting_scheme calc
_refine_ls_wR_factor_gt 0.0501
_refine_ls_wR_factor_ref 0.0513
_reflns_Friedel_coverage 0.778
_reflns_Friedel_fraction_full 1.000
_reflns_Friedel_fraction_max 0.999
_reflns_number_gt 5340
_reflns_number_total 5717
_reflns_threshold_expression 'I > 2\s(I)'
_cod_data_source_file cs1c02805_si_003.cif
_cod_data_source_block berry864
_cod_original_cell_volume 2490.4(15)
_cod_database_code 4518968
_shelx_shelxl_version_number 2018/1
_shelx_space_group_comment
;
The symmetry employed for this shelxl refinement is uniquely defined
by the following loop, which should always be used as a source of
symmetry information in preference to the above space-group names.
They are only intended as comments.
;
_shelx_estimated_absorpt_t_max 0.991
_shelx_estimated_absorpt_t_min 0.900
_olex2_refinement_description
;
1. Fixed Uiso
 At 1.2 times of:
  All C(H) groups, All C(H,H) groups, All C(H,H,H,H) groups
 At 1.5 times of:
  All C(H,H,H) groups
2. Same fragment restrains
{C19, C20, C21, C22, C23, C24} sigma for 1-2: 0.02, 1-3: 0.04
{C19A, C20A, C21A, C22A, C23A, C24A} sigma for 1-2: 0.02, 1-3: 0.04
as
{C6, C7, C8, C9, C10, C11}
3. Others
 Sof(H18C)=Sof(H18D)=Sof(C19A)=Sof(C24A)=Sof(H24A)=Sof(C23A)=Sof(H23A)=
 Sof(C22A)=Sof(H22A)=Sof(C21A)=Sof(H21A)=Sof(C20A)=Sof(H20A)=1-FVAR(1)
 Sof(H18A)=Sof(H18B)=Sof(C19)=Sof(C20)=Sof(H20)=Sof(C21)=Sof(H21)=Sof(C22)=
 Sof(H22)=Sof(C23)=Sof(H23)=Sof(C24)=Sof(H24)=FVAR(1)
4.a Ternary CH refined with riding coordinates:
 C3(H3), C15(H15)
4.b Secondary CH2 refined with riding coordinates:
 C2(H2A,H2B), C6(H6A,H6B), C14(H14A,H14B), C18(H18A,H18B), C18(H18C,H18D)
4.c Aromatic/amide H refined with riding coordinates:
 C8(H8), C9(H9), C10(H10), C11(H11), C12(H12), C20(H20), C21(H21), C22(H22),
 C23(H23), C24(H24), C24A(H24A), C23A(H23A), C22A(H22A), C21A(H21A), C20A(H20A)
4.d Idealised Me refined as rotating group:
 C5(H5A,H5B,H5C), C13(H13A,H13B,H13C), C17(H17A,H17B,H17C), C1(H1A,H1B,H1C)
;
_olex2_submission_special_instructions 'No special instructions were received'

loop_
_space_group_symop_operation_xyz
'x, y, z'
'-x+1/2, -y, z+1/2'
'-x, y+1/2, -z+1/2'
'x+1/2, -y+1/2, -z'

loop_
_atom_site_label
_atom_site_type_symbol
_atom_site_fract_x
_atom_site_fract_y
_atom_site_fract_z
_atom_site_U_iso_or_equiv
_atom_site_adp_type
_atom_site_occupancy
_atom_site_site_symmetry_order
_atom_site_calc_flag
_atom_site_refinement_flags_posn
_atom_site_refinement_flags_adp
_atom_site_refinement_flags_occupancy
_atom_site_disorder_assembly
_atom_site_disorder_group
Pd1 Pd 0.31807(2) 0.38930(2) 0.27301(2) 0.01168(6) Uani 1 1 d . . . . .
S1 S 0.23353(8) 0.26784(7) 0.34780(6) 0.0173(2) Uani 1 1 d . . . . .
S2 S 0.38879(8) 0.28612(7) 0.17416(6) 0.0172(2) Uani 1 1 d . . . . .
O1 O 0.2599(3) 0.5909(2) 0.46640(19) 0.0348(8) Uani 1 1 d . . . . .
O2 O 0.3952(2) 0.61922(19) 0.11295(16) 0.0210(6) Uani 1 1 d . . . . .
N1 N 0.2599(3) 0.4702(2) 0.37144(18) 0.0134(6) Uani 1 1 d . . . . .
N2 N 0.3948(3) 0.4885(2) 0.19757(18) 0.0146(6) Uani 1 1 d . . . . .
C2 C 0.1610(3) 0.3334(3) 0.4324(2) 0.0165(8) Uani 1 1 d . . . . .
H2A H 0.081457 0.304511 0.445833 0.020 Uiso 1 1 calc R . . . .
H2B H 0.212366 0.330951 0.483090 0.020 Uiso 1 1 calc R . . . .
C3 C 0.1431(3) 0.4359(3) 0.4054(2) 0.0137(8) Uani 1 1 d . . . . .
H3 H 0.123795 0.474023 0.456346 0.016 Uiso 1 1 calc R . . . .
C4 C 0.3090(4) 0.5453(2) 0.4090(2) 0.0181(7) Uani 1 1 d . . . . .
C5 C 0.4336(3) 0.5763(3) 0.3808(2) 0.0207(8) Uani 1 1 d . . . . .
H5A H 0.426093 0.616524 0.331159 0.031 Uiso 1 1 calc GR . . . .
H5B H 0.482573 0.520509 0.367277 0.031 Uiso 1 1 calc GR . . . .
H5C H 0.472960 0.612111 0.425741 0.031 Uiso 1 1 calc GR . . . .
C6 C 0.0405(3) 0.4493(2) 0.3432(2) 0.0152(7) Uani 1 1 d D . . . .
H6A H 0.043842 0.514743 0.321258 0.018 Uiso 1 1 calc R . . . .
H6B H 0.053179 0.405647 0.295626 0.018 Uiso 1 1 calc R . . . .
C7 C -0.0843(3) 0.4319(2) 0.3792(2) 0.0133(7) Uani 1 1 d D . . . .
C8 C -0.1473(3) 0.3485(3) 0.3639(2) 0.0165(8) Uani 1 1 d D . . . .
H8 H -0.110740 0.300432 0.330894 0.020 Uiso 1 1 calc R . . . .
C9 C -0.2635(3) 0.3344(3) 0.3962(2) 0.0180(8) Uani 1 1 d D . . . .
H9 H -0.305593 0.276940 0.385649 0.022 Uiso 1 1 calc R . . . .
C10 C -0.3168(3) 0.4048(2) 0.4439(2) 0.0183(7) Uani 1 1 d D . . . .
H10 H -0.396140 0.395824 0.465726 0.022 Uiso 1 1 calc R . . . .
C11 C -0.2553(3) 0.4882(3) 0.4599(2) 0.0187(8) Uani 1 1 d D . . . .
H11 H -0.292221 0.536324 0.492754 0.022 Uiso 1 1 calc R . . . .
C12 C -0.1393(3) 0.5014(3) 0.4279(2) 0.0151(7) Uani 1 1 d . . . . .
H12 H -0.096954 0.558518 0.439308 0.018 Uiso 1 1 calc R . . . .
C13 C 0.2636(4) 0.2460(3) 0.1109(3) 0.0269(9) Uani 1 1 d . . . . .
H13A H 0.201829 0.217041 0.146824 0.040 Uiso 1 1 calc GR . . . .
H13B H 0.292719 0.199120 0.070430 0.040 Uiso 1 1 calc GR . . . .
H13C H 0.228200 0.299894 0.081083 0.040 Uiso 1 1 calc GR . . . .
C14 C 0.4645(3) 0.3680(3) 0.1033(2) 0.0164(8) Uani 1 1 d . . . . .
H14A H 0.535787 0.337107 0.077321 0.020 Uiso 1 1 calc R . . . .
H14B H 0.408160 0.387776 0.058344 0.020 Uiso 1 1 calc R . . . .
C15 C 0.5044(3) 0.4536(3) 0.1542(2) 0.0156(7) Uani 1 1 d . . . . .
H15 H 0.533509 0.503821 0.115011 0.019 Uiso 1 1 calc R . . . .
C16 C 0.3459(3) 0.5684(2) 0.1671(2) 0.0134(7) Uani 1 1 d . . . . .
C17 C 0.2237(3) 0.5979(3) 0.2003(2) 0.0192(8) Uani 1 1 d . . . . .
H17A H 0.234320 0.648402 0.241707 0.029 Uiso 1 1 calc GR . . . .
H17B H 0.184045 0.543489 0.226710 0.029 Uiso 1 1 calc GR . . . .
H17C H 0.173204 0.621097 0.154241 0.029 Uiso 1 1 calc GR . . . .
C18 C 0.6061(3) 0.4319(3) 0.2174(2) 0.0194(8) Uani 1 1 d . . . . .
H18A H 0.618753 0.488207 0.253275 0.023 Uiso 0.474(18) 1 calc R . P A 1
H18B H 0.579685 0.379206 0.253928 0.023 Uiso 0.474(18) 1 calc R . P A 1
H18C H 0.608069 0.482997 0.259802 0.023 Uiso 0.526(18) 1 calc R . P A 2
H18D H 0.586376 0.372132 0.246712 0.023 Uiso 0.526(18) 1 calc R . P A 2
C19 C 0.7264(9) 0.4054(8) 0.1765(7) 0.008(3) Uiso 0.474(18) 1 d D . P A 1
C20 C 0.7507(10) 0.3158(8) 0.1471(7) 0.017(3) Uiso 0.474(18) 1 d D . P A 1
H20 H 0.689966 0.268361 0.151872 0.021 Uiso 0.474(18) 1 calc R . P A 1
C21 C 0.8589(9) 0.2930(9) 0.1114(6) 0.021(2) Uiso 0.474(18) 1 d D . P A 1
H21 H 0.873489 0.230618 0.091591 0.026 Uiso 0.474(18) 1 calc R . P A 1
C22 C 0.9491(8) 0.3633(9) 0.1044(6) 0.018(2) Uiso 0.474(18) 1 d D . P A 1
H22 H 1.024618 0.347255 0.079463 0.022 Uiso 0.474(18) 1 calc R . P A 1
C23 C 0.9318(8) 0.4530(9) 0.1319(6) 0.018(2) Uiso 0.474(18) 1 d D . P A 1
H23 H 0.993461 0.499596 0.126487 0.021 Uiso 0.474(18) 1 calc R . P A 1
C24 C 0.8194(9) 0.4748(8) 0.1688(6) 0.019(3) Uiso 0.474(18) 1 d D . P A 1
H24 H 0.805208 0.537090 0.188912 0.022 Uiso 0.474(18) 1 calc R . P A 1
C19A C 0.7300(10) 0.4230(8) 0.1790(7) 0.015(3) Uiso 0.526(18) 1 d D . P A 2
C24A C 0.8065(8) 0.4968(7) 0.1772(6) 0.015(2) Uiso 0.526(18) 1 d D . P A 2
H24A H 0.781704 0.555707 0.200306 0.018 Uiso 0.526(18) 1 calc R . P A 2
C23A C 0.9202(7) 0.4887(8) 0.1426(5) 0.017(2) Uiso 0.526(18) 1 d D . P A 2
H23A H 0.971598 0.542677 0.140975 0.021 Uiso 0.526(18) 1 calc R . P A 2
C22A C 0.9612(7) 0.4046(8) 0.1104(5) 0.018(2) Uiso 0.526(18) 1 d D . P A 2
H22A H 1.040512 0.400468 0.087390 0.021 Uiso 0.526(18) 1 calc R . P A 2
C21A C 0.8859(8) 0.3251(7) 0.1115(5) 0.017(2) Uiso 0.526(18) 1 d D . P A 2
H21A H 0.912339 0.266332 0.089075 0.021 Uiso 0.526(18) 1 calc R . P A 2
C20A C 0.7698(9) 0.3345(8) 0.1469(6) 0.020(3) Uiso 0.526(18) 1 d D . P A 2
H20A H 0.717347 0.281245 0.149334 0.024 Uiso 0.526(18) 1 calc R . P A 2
C1 C 0.3632(4) 0.2170(3) 0.3992(3) 0.0355(12) Uani 1 1 d . . . B 2
H1A H 0.419483 0.191957 0.357289 0.053 Uiso 1 1 calc GR . . B 2
H1B H 0.336530 0.165523 0.436003 0.053 Uiso 1 1 calc GR . . B 2
H1C H 0.404137 0.265707 0.432462 0.053 Uiso 1 1 calc GR . . B 2

loop_
_atom_site_aniso_label
_atom_site_aniso_U_11
_atom_site_aniso_U_22
_atom_site_aniso_U_33
_atom_site_aniso_U_23
_atom_site_aniso_U_13
_atom_site_aniso_U_12
Pd1 0.01152(10) 0.01249(11) 0.01105(11) 0.00159(11) 0.00250(11) 0.00163(11)
S1 0.0174(4) 0.0138(4) 0.0206(5) 0.0031(4) 0.0070(4) 0.0009(4)
S2 0.0203(5) 0.0159(5) 0.0156(5) -0.0002(4) 0.0038(4) 0.0055(4)
O1 0.0328(16) 0.0308(18) 0.0407(18) -0.0204(14) 0.0184(14) -0.0106(13)
O2 0.0183(12) 0.0200(14) 0.0246(14) 0.0083(12) 0.0028(10) 0.0005(12)
N1 0.0114(14) 0.0148(15) 0.0139(15) -0.0003(12) 0.0033(12) 0.0002(12)
N2 0.0115(14) 0.0167(16) 0.0155(16) 0.0037(12) 0.0043(12) 0.0034(12)
C2 0.0166(19) 0.0199(19) 0.0129(17) 0.0021(14) 0.0032(14) 0.0011(15)
C3 0.0119(17) 0.0165(19) 0.0128(18) -0.0002(14) 0.0026(13) 0.0018(13)
C4 0.0169(18) 0.0185(18) 0.0190(18) 0.0004(14) 0.0038(16) 0.0001(16)
C5 0.0162(18) 0.023(2) 0.023(2) -0.0021(16) 0.0003(15) -0.0055(15)
C6 0.0164(17) 0.0134(17) 0.0159(18) 0.0046(14) 0.0018(14) 0.0000(14)
C7 0.0144(17) 0.0150(18) 0.0104(17) 0.0030(14) -0.0007(14) 0.0017(14)
C8 0.0197(19) 0.0144(18) 0.0155(19) -0.0010(14) -0.0002(14) 0.0026(14)
C9 0.0179(18) 0.020(2) 0.0164(19) 0.0046(15) -0.0055(15) -0.0053(16)
C10 0.0128(15) 0.023(2) 0.0191(17) 0.0048(14) 0.0008(16) 0.0007(17)
C11 0.0183(18) 0.021(2) 0.017(2) 0.0031(16) 0.0038(16) 0.0069(16)
C12 0.0158(17) 0.0150(18) 0.0144(18) -0.0007(15) 0.0008(14) 0.0006(14)
C13 0.034(2) 0.021(2) 0.025(2) -0.0055(17) 0.0012(18) -0.0059(18)
C14 0.0134(17) 0.023(2) 0.0129(17) 0.0017(14) 0.0029(14) 0.0036(14)
C15 0.0140(17) 0.0209(19) 0.0119(18) 0.0024(15) 0.0033(14) 0.0025(14)
C16 0.0109(17) 0.0152(17) 0.0142(17) 0.0005(14) -0.0024(13) -0.0017(13)
C17 0.0156(15) 0.020(2) 0.0225(19) 0.0049(15) 0.0018(13) 0.0039(15)
C18 0.0161(17) 0.029(2) 0.0131(19) -0.0019(17) 0.0016(15) 0.0031(14)
C1 0.028(2) 0.039(3) 0.040(3) 0.027(2) 0.013(2) 0.017(2)

loop_
_atom_type_symbol
_atom_type_description
_atom_type_scat_dispersion_real
_atom_type_scat_dispersion_imag
_atom_type_scat_source
C C 0.0033 0.0016 'International Tables Vol C Tables 4.2.6.8 and 6.1.1.4'
H H 0.0000 0.0000 'International Tables Vol C Tables 4.2.6.8 and 6.1.1.4'
N N 0.0061 0.0033 'International Tables Vol C Tables 4.2.6.8 and 6.1.1.4'
O O 0.0106 0.0060 'International Tables Vol C Tables 4.2.6.8 and 6.1.1.4'
Pd Pd -0.9988 1.0072 'International Tables Vol C Tables 4.2.6.8 and 6.1.1.4'
S S 0.1246 0.1234 'International Tables Vol C Tables 4.2.6.8 and 6.1.1.4'

loop_
_geom_angle_atom_site_label_1
_geom_angle_atom_site_label_2
_geom_angle_atom_site_label_3
_geom_angle
_geom_angle_site_symmetry_1
_geom_angle_site_symmetry_3
_geom_angle_publ_flag
S2 Pd1 S1 91.29(4) . . ?
N1 Pd1 S1 83.63(9) . . ?
N1 Pd1 S2 173.45(8) . . ?
N2 Pd1 S1 174.65(9) . . ?
N2 Pd1 S2 83.53(9) . . ?
N2 Pd1 N1 101.63(12) . . ?
C2 S1 Pd1 100.69(12) . . ?
C1 S1 Pd1 102.45(14) . . ?
C1 S1 C2 102.20(19) . . ?
C13 S2 Pd1 109.16(14) . . ?
C13 S2 C14 101.56(18) . . ?
C14 S2 Pd1 100.48(12) . . ?
C3 N1 Pd1 111.8(2) . . ?
C4 N1 Pd1 131.5(2) . . ?
C4 N1 C3 116.6(3) . . ?
C15 N2 Pd1 112.8(2) . . ?
C16 N2 Pd1 129.0(2) . . ?
C16 N2 C15 116.0(3) . . ?
S1 C2 H2A 109.8 . . ?
S1 C2 H2B 109.8 . . ?
H2A C2 H2B 108.3 . . ?
C3 C2 S1 109.2(2) . . ?
C3 C2 H2A 109.8 . . ?
C3 C2 H2B 109.8 . . ?
N1 C3 C2 107.7(3) . . ?
N1 C3 H3 108.0 . . ?
N1 C3 C6 111.5(3) . . ?
C2 C3 H3 108.0 . . ?
C6 C3 C2 113.6(3) . . ?
C6 C3 H3 108.0 . . ?
O1 C4 N1 124.6(3) . . ?
O1 C4 C5 117.7(3) . . ?
N1 C4 C5 117.7(3) . . ?
C4 C5 H5A 109.5 . . ?
C4 C5 H5B 109.5 . . ?
C4 C5 H5C 109.5 . . ?
H5A C5 H5B 109.5 . . ?
H5A C5 H5C 109.5 . . ?
H5B C5 H5C 109.5 . . ?
C3 C6 H6A 108.7 . . ?
C3 C6 H6B 108.7 . . ?
H6A C6 H6B 107.6 . . ?
C7 C6 C3 114.1(3) . . ?
C7 C6 H6A 108.7 . . ?
C7 C6 H6B 108.7 . . ?
C8 C7 C6 121.7(3) . . ?
C8 C7 C12 118.7(3) . . ?
C12 C7 C6 119.7(3) . . ?
C7 C8 H8 119.5 . . ?
C7 C8 C9 120.9(3) . . ?
C9 C8 H8 119.5 . . ?
C8 C9 H9 120.3 . . ?
C10 C9 C8 119.4(3) . . ?
C10 C9 H9 120.3 . . ?
C9 C10 H10 119.8 . . ?
C11 C10 C9 120.5(3) . . ?
C11 C10 H10 119.8 . . ?
C10 C11 H11 120.1 . . ?
C10 C11 C12 119.7(3) . . ?
C12 C11 H11 120.1 . . ?
C7 C12 H12 119.6 . . ?
C11 C12 C7 120.8(3) . . ?
C11 C12 H12 119.6 . . ?
S2 C13 H13A 109.5 . . ?
S2 C13 H13B 109.5 . . ?
S2 C13 H13C 109.5 . . ?
H13A C13 H13B 109.5 . . ?
H13A C13 H13C 109.5 . . ?
H13B C13 H13C 109.5 . . ?
S2 C14 H14A 110.2 . . ?
S2 C14 H14B 110.2 . . ?
H14A C14 H14B 108.5 . . ?
C15 C14 S2 107.6(2) . . ?
C15 C14 H14A 110.2 . . ?
C15 C14 H14B 110.2 . . ?
N2 C15 C14 106.3(3) . . ?
N2 C15 H15 108.7 . . ?
N2 C15 C18 110.7(3) . . ?
C14 C15 H15 108.7 . . ?
C14 C15 C18 113.8(3) . . ?
C18 C15 H15 108.7 . . ?
O2 C16 N2 124.1(3) . . ?
O2 C16 C17 118.4(3) . . ?
N2 C16 C17 117.6(3) . . ?
C16 C17 H17A 109.5 . . ?
C16 C17 H17B 109.5 . . ?
C16 C17 H17C 109.5 . . ?
H17A C17 H17B 109.5 . . ?
H17A C17 H17C 109.5 . . ?
H17B C17 H17C 109.5 . . ?
C15 C18 H18A 108.9 . . ?
C15 C18 H18B 108.9 . . ?
C15 C18 H18C 108.7 . . ?
C15 C18 H18D 108.7 . . ?
H18A C18 H18B 107.7 . . ?
H18C C18 H18D 107.6 . . ?
C19 C18 C15 113.5(5) . . ?
C19 C18 H18A 108.9 . . ?
C19 C18 H18B 108.9 . . ?
C19A C18 C15 114.1(5) . . ?
C19A C18 H18C 108.7 . . ?
C19A C18 H18D 108.7 . . ?
C20 C19 C18 122.8(9) . . ?
C20 C19 C24 117.6(9) . . ?
C24 C19 C18 119.6(8) . . ?
C19 C20 H20 118.9 . . ?
C21 C20 C19 122.1(11) . . ?
C21 C20 H20 118.9 . . ?
C20 C21 H21 120.5 . . ?
C20 C21 C22 119.0(9) . . ?
C22 C21 H21 120.5 . . ?
C21 C22 H22 118.9 . . ?
C23 C22 C21 122.3(8) . . ?
C23 C22 H22 118.9 . . ?
C22 C23 H23 121.1 . . ?
C22 C23 C24 117.7(8) . . ?
C24 C23 H23 121.1 . . ?
C19 C24 H24 119.3 . . ?
C23 C24 C19 121.3(9) . . ?
C23 C24 H24 119.3 . . ?
C24A C19A C18 120.9(8) . . ?
C24A C19A C20A 118.9(9) . . ?
C20A C19A C18 120.1(8) . . ?
C19A C24A H24A 119.5 . . ?
C19A C24A C23A 121.1(9) . . ?
C23A C24A H24A 119.5 . . ?
C24A C23A H23A 119.2 . . ?
C22A C23A C24A 121.6(8) . . ?
C22A C23A H23A 119.2 . . ?
C23A C22A H22A 120.1 . . ?
C23A C22A C21A 119.7(7) . . ?
C21A C22A H22A 120.1 . . ?
C22A C21A H21A 121.0 . . ?
C22A C21A C20A 118.0(8) . . ?
C20A C21A H21A 121.0 . . ?
C19A C20A H20A 119.7 . . ?
C21A C20A C19A 120.7(9) . . ?
C21A C20A H20A 119.7 . . ?
S1 C1 H1A 109.5 . . ?
S1 C1 H1B 109.5 . . ?
S1 C1 H1C 109.5 . . ?
H1A C1 H1B 109.5 . . ?
H1A C1 H1C 109.5 . . ?
H1B C1 H1C 109.5 . . ?

loop_
_geom_bond_atom_site_label_1
_geom_bond_atom_site_label_2
_geom_bond_distance
_geom_bond_site_symmetry_2
_geom_bond_publ_flag
Pd1 S1 2.2900(10) . ?
Pd1 S2 2.2876(11) . ?
Pd1 N1 2.049(3) . ?
Pd1 N2 2.034(3) . ?
S1 C2 1.825(4) . ?
S1 C1 1.798(4) . ?
S2 C13 1.802(4) . ?
S2 C14 1.822(4) . ?
O1 C4 1.246(4) . ?
O2 C16 1.249(4) . ?
N1 C3 1.478(4) . ?
N1 C4 1.334(5) . ?
N2 C15 1.477(4) . ?
N2 C16 1.343(4) . ?
C2 H2A 0.9900 . ?
C2 H2B 0.9900 . ?
C2 C3 1.523(5) . ?
C3 H3 1.0000 . ?
C3 C6 1.518(5) . ?
C4 C5 1.510(5) . ?
C5 H5A 0.9800 . ?
C5 H5B 0.9800 . ?
C5 H5C 0.9800 . ?
C6 H6A 0.9900 . ?
C6 H6B 0.9900 . ?
C6 C7 1.510(5) . ?
C7 C8 1.390(5) . ?
C7 C12 1.391(5) . ?
C8 H8 0.9500 . ?
C8 C9 1.395(5) . ?
C9 H9 0.9500 . ?
C9 C10 1.385(5) . ?
C10 H10 0.9500 . ?
C10 C11 1.383(5) . ?
C11 H11 0.9500 . ?
C11 C12 1.390(5) . ?
C12 H12 0.9500 . ?
C13 H13A 0.9800 . ?
C13 H13B 0.9800 . ?
C13 H13C 0.9800 . ?
C14 H14A 0.9900 . ?
C14 H14B 0.9900 . ?
C14 C15 1.524(5) . ?
C15 H15 1.0000 . ?
C15 C18 1.540(5) . ?
C16 C17 1.506(5) . ?
C17 H17A 0.9800 . ?
C17 H17B 0.9800 . ?
C17 H17C 0.9800 . ?
C18 H18A 0.9900 . ?
C18 H18B 0.9900 . ?
C18 H18C 0.9900 . ?
C18 H18D 0.9900 . ?
C18 C19 1.525(10) . ?
C18 C19A 1.503(11) . ?
C19 C20 1.377(12) . ?
C19 C24 1.424(14) . ?
C20 H20 0.9500 . ?
C20 C21 1.361(11) . ?
C21 H21 0.9500 . ?
C21 C22 1.409(11) . ?
C22 H22 0.9500 . ?
C22 C23 1.356(11) . ?
C23 H23 0.9500 . ?
C23 C24 1.405(12) . ?
C24 H24 0.9500 . ?
C19A C24A 1.341(13) . ?
C19A C20A 1.421(11) . ?
C24A H24A 0.9500 . ?
C24A C23A 1.374(10) . ?
C23A H23A 0.9500 . ?
C23A C22A 1.372(10) . ?
C22A H22A 0.9500 . ?
C22A C21A 1.397(11) . ?
C21A H21A 0.9500 . ?
C21A C20A 1.405(11) . ?
C20A H20A 0.9500 . ?
C1 H1A 0.9800 . ?
C1 H1B 0.9800 . ?
C1 H1C 0.9800 . ?

loop_
_geom_torsion_atom_site_label_1
_geom_torsion_atom_site_label_2
_geom_torsion_atom_site_label_3
_geom_torsion_atom_site_label_4
_geom_torsion
_geom_torsion_site_symmetry_1
_geom_torsion_site_symmetry_2
_geom_torsion_site_symmetry_3
_geom_torsion_site_symmetry_4
_geom_torsion_publ_flag
Pd1 S1 C2 C3 20.6(3) . . . . ?
Pd1 S2 C14 C15 27.3(2) . . . . ?
Pd1 N1 C3 C2 58.2(3) . . . . ?
Pd1 N1 C3 C6 -67.0(3) . . . . ?
Pd1 N1 C4 O1 176.3(3) . . . . ?
Pd1 N1 C4 C5 -4.8(5) . . . . ?
Pd1 N2 C15 C14 58.8(3) . . . . ?
Pd1 N2 C15 C18 -65.2(3) . . . . ?
Pd1 N2 C16 O2 -170.9(3) . . . . ?
Pd1 N2 C16 C17 8.9(5) . . . . ?
S1 C2 C3 N1 -49.3(3) . . . . ?
S1 C2 C3 C6 74.7(3) . . . . ?
S2 C14 C15 N2 -53.9(3) . . . . ?
S2 C14 C15 C18 68.1(3) . . . . ?
N1 C3 C6 C7 -169.7(3) . . . . ?
N2 C15 C18 C19 -174.0(5) . . . . ?
N2 C15 C18 C19A -163.5(5) . . . . ?
C2 C3 C6 C7 68.4(4) . . . . ?
C3 N1 C4 O1 -4.5(5) . . . . ?
C3 N1 C4 C5 174.5(3) . . . . ?
C3 C6 C7 C8 -102.5(4) . . . . ?
C3 C6 C7 C12 78.6(4) . . . . ?
C4 N1 C3 C2 -121.1(3) . . . . ?
C4 N1 C3 C6 113.6(3) . . . . ?
C6 C7 C8 C9 -178.7(3) . . . . ?
C6 C7 C12 C11 178.3(3) . . . . ?
C7 C8 C9 C10 0.4(5) . . . . ?
C8 C7 C12 C11 -0.6(5) . . . . ?
C8 C9 C10 C11 -0.5(5) . . . . ?
C9 C10 C11 C12 0.1(5) . . . . ?
C10 C11 C12 C7 0.5(5) . . . . ?
C12 C7 C8 C9 0.2(5) . . . . ?
C13 S2 C14 C15 139.6(3) . . . . ?
C14 C15 C18 C19 66.5(6) . . . . ?
C14 C15 C18 C19A 77.0(6) . . . . ?
C15 N2 C16 O2 -9.3(5) . . . . ?
C15 N2 C16 C17 170.5(3) . . . . ?
C15 C18 C19 C20 -81.3(11) . . . . ?
C15 C18 C19 C24 99.6(9) . . . . ?
C15 C18 C19A C24A 95.8(10) . . . . ?
C15 C18 C19A C20A -86.8(10) . . . . ?
C16 N2 C15 C14 -105.8(3) . . . . ?
C16 N2 C15 C18 130.2(3) . . . . ?
C18 C19 C20 C21 -179.4(9) . . . . ?
C18 C19 C24 C23 179.6(8) . . . . ?
C18 C19A C24A C23A 179.6(8) . . . . ?
C18 C19A C20A C21A -179.4(8) . . . . ?
C19 C20 C21 C22 0.0(16) . . . . ?
C20 C19 C24 C23 0.5(16) . . . . ?
C20 C21 C22 C23 0.0(14) . . . . ?
C21 C22 C23 C24 0.2(13) . . . . ?
C22 C23 C24 C19 -0.4(14) . . . . ?
C24 C19 C20 C21 -0.3(17) . . . . ?
C19A C24A C23A C22A -1.6(13) . . . . ?
C24A C19A C20A C21A -1.9(16) . . . . ?
C24A C23A C22A C21A 0.8(12) . . . . ?
C23A C22A C21A C20A -0.6(12) . . . . ?
C22A C21A C20A C19A 1.1(14) . . . . ?
C20A C19A C24A C23A 2.1(15) . . . . ?
C1 S1 C2 C3 126.0(3) . . . . ?
